data_4104565
loop_
_publ_author_name
'Wesley H. Bernskoetter'
'Susan Kloek Hanson'
'Sara K. Buzak'
'Zoe Davis'
'Peter S. White'
'Rodney Swartz'
'Karen I. Goldberg'
'Maurice Brookhart'

_publ_section_title
;
 Investigations of Iridium-Mediated Reversible C-H Bond Cleavage:
 Characterization of a 16-Electron Iridium(III) Methyl Hydride Complex
;
_journal_name_full 'Journal of the American Chemical Society'
_journal_page_first 8603
_journal_page_last 8613
_journal_paper_doi 10.1021/ja901706b
_journal_volume 131
_journal_year 2009
_chemical_formula_moiety 'C22 H43 Ir N O2 P2, C32 H12 B F24, C H2 Cl2'
_chemical_formula_sum 'C55 H57 B Cl2 F24 Ir N O2 P2'
_chemical_formula_weight 1555.87
_chemical_name_systematic
; 
 ? 
;
_space_group_IT_number 14
_symmetry_cell_setting monoclinic
_symmetry_space_group_name_Hall '-P 2ybc'
_symmetry_space_group_name_H-M 'P 1 21/c 1'
_atom_sites_solution_hydrogens geom
_atom_sites_solution_primary direct
_atom_sites_solution_secondary difmap
_audit_creation_method SHELXL-97
_cell_angle_alpha 90.00
_cell_angle_beta 99.337(1)
_cell_angle_gamma 90.00
_cell_formula_units_Z 4
_cell_length_a 13.7439(2)
_cell_length_b 23.6882(3)
_cell_length_c 19.7743(3)
_cell_measurement_reflns_used 9998
_cell_measurement_temperature 100(2)
_cell_measurement_theta_max 28.22
_cell_measurement_theta_min 2.41
_cell_volume 6352.59(16)
_computing_cell_refinement 'Bruker SAINT'
_computing_data_collection 'Bruker APEX2'
_computing_data_reduction 'Bruker SAINT'
_computing_molecular_graphics 'Bruker SHELXTL'
_computing_publication_material 'Bruker SHELXTL'
_computing_structure_refinement 'SHELXL-97 (Sheldrick, 2008)'
_computing_structure_solution 'SHELXS-97 (Sheldrick, 2008)'
_diffrn_ambient_temperature 100(2)
_diffrn_measured_fraction_theta_full 1.000
_diffrn_measured_fraction_theta_max 1.000
_diffrn_measurement_device_type 'Bruker APEX-II CCD'
_diffrn_measurement_method '\f and \w scans'
_diffrn_radiation_monochromator graphite
_diffrn_radiation_source 'fine-focus sealed tube'
_diffrn_radiation_type MoK\a
_diffrn_radiation_wavelength 0.71073
_diffrn_reflns_av_R_equivalents 0.0288
_diffrn_reflns_av_sigmaI/netI 0.0243
_diffrn_reflns_limit_h_max 17
_diffrn_reflns_limit_h_min -17
_diffrn_reflns_limit_k_max 30
_diffrn_reflns_limit_k_min -23
_diffrn_reflns_limit_l_max 25
_diffrn_reflns_limit_l_min -25
_diffrn_reflns_number 85397
_diffrn_reflns_theta_full 27.00
_diffrn_reflns_theta_max 27.00
_diffrn_reflns_theta_min 1.73
_exptl_absorpt_coefficient_mu 2.347
_exptl_absorpt_correction_T_max 0.6733
_exptl_absorpt_correction_T_min 0.4956
_exptl_absorpt_correction_type numerical
_exptl_absorpt_process_details 'Bruker-AXS APEX2 Numerical'
_exptl_crystal_colour orange
_exptl_crystal_density_diffrn 1.627
_exptl_crystal_description block
_exptl_crystal_F_000 3088
_exptl_crystal_size_max 0.35
_exptl_crystal_size_mid 0.30
_exptl_crystal_size_min 0.18
_refine_diff_density_max 2.290
_refine_diff_density_min -1.144
_refine_diff_density_rms 0.111
_refine_ls_extinction_method none
_refine_ls_goodness_of_fit_ref 1.027
_refine_ls_hydrogen_treatment constr
_refine_ls_matrix_type full
_refine_ls_number_parameters 806
_refine_ls_number_reflns 13868
_refine_ls_number_restraints 0
_refine_ls_restrained_S_all 1.027
_refine_ls_R_factor_all 0.0452
_refine_ls_R_factor_gt 0.0373
_refine_ls_shift/su_max 0.004
_refine_ls_shift/su_mean 0.000
_refine_ls_structure_factor_coef Fsqd
_refine_ls_weighting_details 'calc w=1/[\s^2^(Fo^2^)+(0.0485P)^2^+20.7423P] where P=(Fo^2^+2Fc^2^)/3'
_refine_ls_weighting_scheme calc
_refine_ls_wR_factor_gt 0.0939
_refine_ls_wR_factor_ref 0.0990
_reflns_number_gt 11957
_reflns_number_total 13868
_reflns_threshold_expression >2sigma(I)
_cod_data_source_file ja901706b_si_002.cif
_cod_data_source_block c08401
_cod_original_sg_symbol_H-M 'P 21/c'
_cod_database_code 4104565

loop_
_symmetry_equiv_pos_as_xyz
'x, y, z'
'-x, y+1/2, -z+1/2'
'-x, -y, -z'
'x, -y-1/2, z-1/2'

loop_
_atom_site_label
_atom_site_type_symbol
_atom_site_fract_x
_atom_site_fract_y
_atom_site_fract_z
_atom_site_U_iso_or_equiv
_atom_site_adp_type
_atom_site_occupancy
_atom_site_symmetry_multiplicity
_atom_site_calc_flag
_atom_site_refinement_flags
Ir1 Ir 0.580966(10) 0.944782(6) 0.848197(7) 0.01848(5) Uani 1 1 d .
P1 P 0.50391(7) 0.99721(4) 0.75800(5) 0.01979(19) Uani 1 1 d .
P2 P 0.69711(7) 0.89039(4) 0.91374(5) 0.02121(19) Uani 1 1 d .
C1 C 0.4761(3) 0.9505(2) 0.9135(2) 0.0398(11) Uani 1 1 d .
H1A H 0.4846 0.9854 0.9384 0.060 Uiso 1 1 calc R
H1B H 0.4843 0.9194 0.9452 0.060 Uiso 1 1 calc R
H1C H 0.4111 0.9492 0.8870 0.060 Uiso 1 1 calc R
C2 C 0.4065(3) 0.96182(18) 0.6968(2) 0.0330(9) Uani 1 1 d .
C3 C 0.4525(5) 0.9082(2) 0.6717(3) 0.0627(16) Uani 1 1 d .
H3A H 0.4806 0.8858 0.7105 0.094 Uiso 1 1 calc R
H3B H 0.5031 0.9186 0.6458 0.094 Uiso 1 1 calc R
H3C H 0.4025 0.8868 0.6432 0.094 Uiso 1 1 calc R
C4 C 0.3235(4) 0.9450(2) 0.7361(3) 0.0518(14) Uani 1 1 d .
H4A H 0.2717 0.9268 0.7055 0.078 Uiso 1 1 calc R
H4B H 0.2980 0.9782 0.7550 0.078 Uiso 1 1 calc R
H4C H 0.3489 0.9196 0.7725 0.078 Uiso 1 1 calc R
C5 C 0.3656(4) 0.9981(2) 0.6345(3) 0.0545(15) Uani 1 1 d .
H5A H 0.3210 0.9759 0.6027 0.082 Uiso 1 1 calc R
H5B H 0.4190 1.0110 0.6127 0.082 Uiso 1 1 calc R
H5C H 0.3312 1.0299 0.6491 0.082 Uiso 1 1 calc R
C6 C 0.4819(3) 1.07291(18) 0.7721(2) 0.0335(9) Uani 1 1 d .
C7 C 0.3843(6) 1.0789(3) 0.7989(4) 0.076(2) Uani 1 1 d .
H7A H 0.3834 1.0534 0.8365 0.113 Uiso 1 1 calc R
H7B H 0.3308 1.0702 0.7629 0.113 Uiso 1 1 calc R
H7C H 0.3775 1.1170 0.8142 0.113 Uiso 1 1 calc R
C8 C 0.4818(4) 1.1102(2) 0.7086(3) 0.0463(12) Uani 1 1 d .
H8A H 0.4778 1.1491 0.7212 0.069 Uiso 1 1 calc R
H8B H 0.4261 1.1007 0.6746 0.069 Uiso 1 1 calc R
H8C H 0.5415 1.1040 0.6903 0.069 Uiso 1 1 calc R
C9 C 0.5672(6) 1.0904(3) 0.8270(3) 0.073(2) Uani 1 1 d .
H9A H 0.5631 1.1302 0.8356 0.109 Uiso 1 1 calc R
H9B H 0.6284 1.0822 0.8117 0.109 Uiso 1 1 calc R
H9C H 0.5638 1.0700 0.8685 0.109 Uiso 1 1 calc R
O10 O 0.59344(19) 1.00296(12) 0.70998(14) 0.0270(6) Uani 1 1 d .
N11 N 0.6862(2) 0.94100(13) 0.78338(15) 0.0187(6) Uani 1 1 d .
C12 C 0.6751(3) 0.97043(16) 0.72427(19) 0.0222(7) Uani 1 1 d .
C13 C 0.7419(3) 0.96788(18) 0.6794(2) 0.0272(8) Uani 1 1 d .
H13 H 0.7331 0.9889 0.6392 0.033 Uiso 1 1 calc R
C14 C 0.8229(3) 0.93272(18) 0.6965(2) 0.0277(8) Uani 1 1 d .
H14 H 0.8692 0.9299 0.6672 0.033 Uiso 1 1 calc R
C15 C 0.8357(3) 0.90183(17) 0.75654(19) 0.0239(8) Uani 1 1 d .
H15 H 0.8894 0.8778 0.7677 0.029 Uiso 1 1 calc R
C16 C 0.7667(3) 0.90765(16) 0.79925(18) 0.0209(7) Uani 1 1 d .
O17 O 0.77705(19) 0.87939(11) 0.85933(13) 0.0241(6) Uani 1 1 d .
C18 C 0.7766(4) 0.9282(2) 0.9832(2) 0.0407(11) Uani 1 1 d .
C19 C 0.7891(11) 0.9868(4) 0.9528(4) 0.171(7) Uani 1 1 d .
H19A H 0.8049 1.0137 0.9893 0.257 Uiso 1 1 calc R
H19B H 0.7288 0.9977 0.9242 0.257 Uiso 1 1 calc R
H19C H 0.8414 0.9858 0.9260 0.257 Uiso 1 1 calc R
C20 C 0.8752(5) 0.9028(6) 1.0055(4) 0.151(6) Uani 1 1 d .
H20A H 0.9163 0.9291 1.0339 0.227 Uiso 1 1 calc R
H20B H 0.9047 0.8939 0.9660 0.227 Uiso 1 1 calc R
H20C H 0.8685 0.8689 1.0309 0.227 Uiso 1 1 calc R
C21 C 0.7226(4) 0.9354(3) 1.0440(3) 0.0550(15) Uani 1 1 d .
H21A H 0.7133 0.8992 1.0636 0.083 Uiso 1 1 calc R
H21B H 0.6597 0.9527 1.0289 0.083 Uiso 1 1 calc R
H21C H 0.7610 0.9590 1.0778 0.083 Uiso 1 1 calc R
C22 C 0.6697(3) 0.81635(18) 0.9330(2) 0.0346(10) Uani 1 1 d .
C23 C 0.7608(5) 0.7824(3) 0.9572(7) 0.143(5) Uani 1 1 d .
H23A H 0.7961 0.7765 0.9196 0.214 Uiso 1 1 calc R
H23B H 0.7426 0.7466 0.9741 0.214 Uiso 1 1 calc R
H23C H 0.8021 0.8024 0.9931 0.214 Uiso 1 1 calc R
C24 C 0.6004(5) 0.8133(2) 0.9848(3) 0.0596(16) Uani 1 1 d .
H24A H 0.5794 0.7750 0.9889 0.089 Uiso 1 1 calc R
H24B H 0.5439 0.8367 0.9700 0.089 Uiso 1 1 calc R
H24C H 0.6337 0.8263 1.0285 0.089 Uiso 1 1 calc R
C25 C 0.6166(9) 0.7924(3) 0.8668(4) 0.123(4) Uani 1 1 d .
H25A H 0.6613 0.7899 0.8343 0.184 Uiso 1 1 calc R
H25B H 0.5624 0.8165 0.8490 0.184 Uiso 1 1 calc R
H25C H 0.5923 0.7554 0.8748 0.184 Uiso 1 1 calc R
B30 B 0.9513(3) 0.17514(16) 0.3881(2) 0.0176(8) Uani 1 1 d .
C31 C 0.8880(3) 0.22586(15) 0.34524(17) 0.0193(7) Uani 1 1 d .
C32 C 0.7990(3) 0.21511(15) 0.30197(18) 0.0201(7) Uani 1 1 d .
H32 H 0.7762 0.1781 0.2975 0.024 Uiso 1 1 calc R
C33 C 0.7428(3) 0.25728(16) 0.26524(19) 0.0230(8) Uani 1 1 d .
C34 C 0.7735(3) 0.31302(17) 0.2710(2) 0.0294(9) Uani 1 1 d .
H34 H 0.7373 0.3413 0.2459 0.035 Uiso 1 1 calc R
C35 C 0.8592(3) 0.32530(16) 0.3149(2) 0.0320(9) Uani 1 1 d .
C36 C 0.9157(3) 0.28287(16) 0.35140(19) 0.0263(8) Uani 1 1 d .
H36 H 0.9733 0.2927 0.3806 0.032 Uiso 1 1 calc R
C37 C 0.6500(3) 0.24193(18) 0.2184(2) 0.0316(9) Uani 1 1 d .
C38 C 0.8954(4) 0.3850(2) 0.3224(3) 0.0512(14) Uani 1 1 d .
F31 F 0.6541(3) 0.19268(14) 0.1890(2) 0.0864(14) Uani 1 1 d .
F32 F 0.5731(3) 0.2395(2) 0.25155(18) 0.0866(14) Uani 1 1 d .
F33 F 0.6237(2) 0.27895(13) 0.16896(17) 0.0610(9) Uani 1 1 d .
F34 F 0.9006(4) 0.40404(15) 0.3870(2) 0.0895(13) Uani 1 1 d .
F35 F 0.8410(5) 0.42073(15) 0.2871(3) 0.162(3) Uani 1 1 d .
F36 F 0.9876(4) 0.39080(14) 0.3150(3) 0.1024(16) Uani 1 1 d .
C41 C 0.9140(3) 0.17447(14) 0.46304(17) 0.0186(7) Uani 1 1 d .
C42 C 0.9609(3) 0.20617(16) 0.51865(18) 0.0235(8) Uani 1 1 d .
H42 H 1.0175 0.2263 0.5140 0.028 Uiso 1 1 calc R
C43 C 0.9256(3) 0.20845(17) 0.58042(19) 0.0286(9) Uani 1 1 d .
C44 C 0.8427(3) 0.17862(16) 0.5901(2) 0.0283(8) Uani 1 1 d .
H44 H 0.8199 0.1798 0.6318 0.034 Uiso 1 1 calc R
C45 C 0.7946(3) 0.14692(16) 0.53623(19) 0.0240(8) Uani 1 1 d .
C46 C 0.8293(3) 0.14514(15) 0.47362(18) 0.0205(7) Uani 1 1 d .
H46 H 0.7952 0.1238 0.4379 0.025 Uiso 1 1 calc R
C47 C 0.9787(4) 0.2418(2) 0.6395(2) 0.0485(13) Uani 1 1 d .
C48 C 0.7048(4) 0.1134(2) 0.5449(2) 0.0359(10) Uani 1 1 d .
F41 F 1.0363(3) 0.28114(17) 0.62197(16) 0.0745(12) Uani 1 1 d .
F42 F 1.0248(5) 0.2096(2) 0.6878(2) 0.132(2) Uani 1 1 d .
F43 F 0.9159(3) 0.27037(18) 0.6718(2) 0.0960(16) Uani 1 1 d .
F44 F 0.6910(3) 0.11000(16) 0.60954(16) 0.0718(11) Uani 1 1 d .
F45 F 0.6251(2) 0.1320(2) 0.5081(3) 0.1064(18) Uani 1 1 d .
F46 F 0.7129(3) 0.05958(13) 0.52722(19) 0.0663(10) Uani 1 1 d .
C51 C 1.0713(3) 0.18427(15) 0.39662(18) 0.0198(7) Uani 1 1 d .
C52 C 1.1179(3) 0.21678(16) 0.35184(19) 0.0245(8) Uani 1 1 d .
H52 H 1.0794 0.2379 0.3180 0.029 Uiso 1 1 calc R
C53 C 1.2200(3) 0.21833(18) 0.3566(2) 0.0300(9) Uani 1 1 d .
C54 C 1.2801(3) 0.18613(19) 0.4041(2) 0.0338(9) Uani 1 1 d .
H54 H 1.3482 0.1866 0.4063 0.041 Uiso 1 1 calc R
C55 C 1.2367(3) 0.15320(18) 0.4483(2) 0.0306(9) Uani 1 1 d .
C56 C 1.1347(3) 0.15244(15) 0.44525(19) 0.0238(8) Uani 1 1 d .
H56 H 1.1077 0.1302 0.4763 0.029 Uiso 1 1 calc R
C57 C 1.2636(4) 0.2556(3) 0.3080(3) 0.0516(14) Uani 1 1 d .
C58 C 1.2990(3) 0.1169(2) 0.5009(3) 0.0422(11) Uani 1 1 d .
F51 F 1.2358(4) 0.31059(18) 0.3141(3) 0.1161(19) Uani 1 1 d .
F52 F 1.2276(3) 0.2474(2) 0.24445(18) 0.0924(15) Uani 1 1 d .
F53 F 1.3569(2) 0.2556(3) 0.3152(2) 0.119(2) Uani 1 1 d .
F54 F 1.3925(3) 0.1258(3) 0.5057(3) 0.141(3) Uani 1 1 d .
F55 F 1.2789(3) 0.12535(15) 0.56418(17) 0.0739(11) Uani 1 1 d .
F56 F 1.2821(3) 0.06289(13) 0.49088(19) 0.0747(12) Uani 1 1 d .
C61 C 0.9348(2) 0.11417(14) 0.34827(17) 0.0158(6) Uani 1 1 d .
C62 C 0.9409(3) 0.06287(15) 0.38315(18) 0.0194(7) Uani 1 1 d .
H62 H 0.9465 0.0632 0.4307 0.023 Uiso 1 1 calc R
C63 C 0.9387(3) 0.01100(15) 0.34936(19) 0.0219(7) Uani 1 1 d .
C64 C 0.9300(3) 0.00846(15) 0.2786(2) 0.0235(8) Uani 1 1 d .
H64 H 0.9286 -0.0260 0.2559 0.028 Uiso 1 1 calc R
C65 C 0.9234(3) 0.05936(15) 0.24262(19) 0.0206(7) Uani 1 1 d .
C66 C 0.9262(2) 0.11061(15) 0.27647(17) 0.0169(7) Uani 1 1 d .
H66 H 0.9224 0.1438 0.2510 0.020 Uiso 1 1 calc R
C67 C 0.9508(4) -0.04222(18) 0.3905(2) 0.0365(10) Uani 1 1 d .
C68 C 0.9105(3) 0.05780(17) 0.1658(2) 0.0297(9) Uani 1 1 d .
F61 F 0.9122(3) -0.03940(12) 0.44753(16) 0.0608(9) Uani 1 1 d .
F62 F 1.0441(3) -0.05411(16) 0.4125(3) 0.0947(16) Uani 1 1 d .
F63 F 0.9104(4) -0.08648(12) 0.35659(17) 0.0916(16) Uani 1 1 d .
F64 F 0.9501(2) 0.10222(12) 0.13914(12) 0.0483(7) Uani 1 1 d .
F65 F 0.9495(3) 0.01236(13) 0.14152(14) 0.0628(10) Uani 1 1 d .
F66 F 0.8152(2) 0.05809(15) 0.13730(14) 0.0562(9) Uani 1 1 d .
C71 C 0.7042(8) 0.2149(4) 0.9674(6) 0.121(4) Uani 1 1 d .
H71A H 0.7573 0.2174 0.9407 0.146 Uiso 1 1 calc R
H71B H 0.7209 0.2399 1.0064 0.146 Uiso 1 1 calc R
Cl1 Cl 0.60049(17) 0.24013(9) 0.91864(11) 0.0873(6) Uani 1 1 d .
Cl2 Cl 0.7020(2) 0.14866(12) 0.99738(16) 0.1319(10) Uani 1 1 d .

loop_
_atom_site_aniso_label
_atom_site_aniso_U_11
_atom_site_aniso_U_22
_atom_site_aniso_U_33
_atom_site_aniso_U_23
_atom_site_aniso_U_13
_atom_site_aniso_U_12
Ir1 0.01798(8) 0.02009(8) 0.01874(8) 0.00100(5) 0.00711(5) 0.00260(5)
P1 0.0171(4) 0.0190(4) 0.0244(5) 0.0029(4) 0.0067(4) 0.0017(3)
P2 0.0217(4) 0.0247(5) 0.0178(4) 0.0011(4) 0.0049(4) 0.0025(4)
C1 0.035(2) 0.054(3) 0.036(2) 0.009(2) 0.021(2) 0.014(2)
C2 0.029(2) 0.029(2) 0.038(2) 0.0036(18) -0.0049(18) -0.0084(17)
C3 0.071(4) 0.040(3) 0.075(4) -0.023(3) 0.006(3) -0.011(3)
C4 0.028(2) 0.059(3) 0.064(3) 0.021(3) -0.006(2) -0.015(2)
C5 0.060(3) 0.055(3) 0.040(3) 0.010(2) -0.015(2) -0.021(3)
C6 0.045(3) 0.0210(19) 0.037(2) 0.0007(17) 0.014(2) 0.0051(18)
C7 0.100(5) 0.042(3) 0.103(5) 0.017(3) 0.071(5) 0.032(3)
C8 0.066(3) 0.025(2) 0.047(3) 0.008(2) 0.006(2) 0.002(2)
C9 0.123(6) 0.036(3) 0.051(3) -0.009(3) -0.011(4) -0.017(3)
O10 0.0223(13) 0.0328(15) 0.0278(14) 0.0116(12) 0.0099(11) 0.0068(11)
N11 0.0159(14) 0.0236(16) 0.0174(14) -0.0006(12) 0.0048(11) 0.0016(11)
C12 0.0198(17) 0.0234(19) 0.0235(18) 0.0032(15) 0.0037(14) 0.0025(14)
C13 0.028(2) 0.033(2) 0.0225(18) 0.0058(16) 0.0105(16) 0.0005(17)
C14 0.0223(19) 0.038(2) 0.0254(19) -0.0010(17) 0.0112(15) 0.0015(16)
C15 0.0190(17) 0.028(2) 0.0256(18) -0.0019(16) 0.0070(15) 0.0035(15)
C16 0.0181(17) 0.0244(18) 0.0200(17) -0.0021(14) 0.0026(14) -0.0007(14)
O17 0.0216(13) 0.0317(14) 0.0193(12) 0.0040(11) 0.0049(10) 0.0080(11)
C18 0.037(2) 0.062(3) 0.023(2) -0.012(2) 0.0044(18) -0.017(2)
C19 0.337(17) 0.122(8) 0.050(4) -0.019(5) 0.018(7) -0.173(10)
C20 0.045(4) 0.304(15) 0.090(6) -0.126(8) -0.035(4) 0.054(6)
C21 0.054(3) 0.077(4) 0.036(3) -0.027(3) 0.013(2) -0.004(3)
C22 0.034(2) 0.025(2) 0.047(3) 0.0091(19) 0.016(2) 0.0049(17)
C23 0.064(4) 0.088(6) 0.295(14) 0.133(8) 0.087(7) 0.049(4)
C24 0.069(4) 0.041(3) 0.079(4) 0.017(3) 0.042(3) -0.001(3)
C25 0.223(11) 0.072(5) 0.077(5) -0.030(4) 0.035(6) -0.091(7)
B30 0.0217(19) 0.0158(18) 0.0157(17) 0.0000(14) 0.0041(15) -0.0016(15)
C31 0.0285(18) 0.0172(17) 0.0139(15) -0.0003(13) 0.0084(14) 0.0022(14)
C32 0.0261(18) 0.0161(17) 0.0196(17) 0.0019(13) 0.0082(14) 0.0023(14)
C33 0.030(2) 0.0211(18) 0.0198(17) 0.0029(14) 0.0091(15) 0.0063(15)
C34 0.042(2) 0.0212(19) 0.0251(19) 0.0054(16) 0.0062(17) 0.0080(17)
C35 0.050(3) 0.0141(18) 0.030(2) 0.0007(15) 0.0032(19) -0.0001(17)
C36 0.039(2) 0.0178(18) 0.0221(18) -0.0019(15) 0.0035(16) -0.0016(16)
C37 0.034(2) 0.026(2) 0.034(2) 0.0040(17) 0.0007(18) 0.0051(17)
C38 0.064(4) 0.020(2) 0.064(3) 0.003(2) -0.006(3) -0.003(2)
F31 0.079(2) 0.050(2) 0.106(3) -0.037(2) -0.057(2) 0.0286(18)
F32 0.0442(19) 0.161(4) 0.053(2) 0.007(2) 0.0043(16) -0.030(2)
F33 0.0601(19) 0.0510(18) 0.0607(19) 0.0237(15) -0.0235(16) -0.0032(15)
F34 0.126(4) 0.043(2) 0.100(3) -0.034(2) 0.018(3) -0.019(2)
F35 0.191(5) 0.0217(18) 0.218(6) 0.043(3) -0.134(5) -0.031(2)
F36 0.117(4) 0.0303(18) 0.174(5) -0.006(2) 0.067(3) -0.030(2)
C41 0.0269(18) 0.0136(16) 0.0153(15) 0.0009(13) 0.0033(13) 0.0028(14)
C42 0.033(2) 0.0191(18) 0.0195(17) -0.0021(14) 0.0066(15) -0.0058(15)
C43 0.044(2) 0.0236(19) 0.0191(18) -0.0040(15) 0.0072(17) -0.0047(17)
C44 0.044(2) 0.024(2) 0.0197(18) -0.0008(15) 0.0150(17) 0.0022(17)
C45 0.030(2) 0.0194(18) 0.0246(18) 0.0010(15) 0.0115(16) 0.0017(15)
C46 0.0263(18) 0.0179(17) 0.0176(16) 0.0003(13) 0.0052(14) 0.0010(14)
C47 0.076(4) 0.047(3) 0.024(2) -0.012(2) 0.010(2) -0.018(3)
C48 0.044(3) 0.037(2) 0.031(2) -0.0009(18) 0.0184(19) -0.006(2)
F41 0.085(2) 0.099(3) 0.0468(18) -0.0423(18) 0.0317(17) -0.061(2)
F42 0.209(6) 0.079(3) 0.072(3) -0.018(2) -0.081(3) -0.011(3)
F43 0.124(4) 0.095(3) 0.087(3) -0.073(2) 0.071(3) -0.061(3)
F44 0.094(3) 0.085(3) 0.0484(18) -0.0194(17) 0.0487(18) -0.048(2)
F45 0.0308(17) 0.122(4) 0.161(4) 0.087(3) 0.000(2) -0.017(2)
F46 0.089(3) 0.0443(18) 0.078(2) -0.0206(16) 0.053(2) -0.0349(17)
C51 0.0268(18) 0.0147(16) 0.0181(16) -0.0046(13) 0.0046(14) -0.0048(14)
C52 0.032(2) 0.0227(19) 0.0190(17) -0.0020(14) 0.0044(15) -0.0077(16)
C53 0.033(2) 0.032(2) 0.026(2) -0.0052(17) 0.0085(17) -0.0150(17)
C54 0.0230(19) 0.039(2) 0.040(2) -0.0096(19) 0.0054(17) -0.0105(17)
C55 0.024(2) 0.028(2) 0.038(2) -0.0037(18) 0.0008(17) -0.0023(16)
C56 0.0266(19) 0.0189(18) 0.0258(18) 0.0017(15) 0.0038(15) -0.0042(14)
C57 0.054(3) 0.061(4) 0.045(3) -0.003(3) 0.022(2) -0.032(3)
C58 0.028(2) 0.041(3) 0.054(3) 0.007(2) -0.005(2) 0.0002(19)
F51 0.150(4) 0.059(3) 0.163(5) 0.028(3) 0.097(4) -0.023(3)
F52 0.077(3) 0.149(4) 0.049(2) 0.042(2) 0.0046(18) -0.054(3)
F53 0.0328(18) 0.213(6) 0.108(3) 0.098(4) 0.0029(19) -0.035(3)
F54 0.0266(18) 0.190(6) 0.197(6) 0.136(5) -0.011(2) -0.001(2)
F55 0.108(3) 0.061(2) 0.0414(18) -0.0006(15) -0.0223(18) 0.031(2)
F56 0.112(3) 0.0382(18) 0.062(2) -0.0031(15) -0.020(2) 0.0259(18)
C61 0.0130(15) 0.0173(16) 0.0173(16) 0.0002(13) 0.0034(12) -0.0007(12)
C62 0.0214(17) 0.0190(17) 0.0177(16) 0.0016(13) 0.0030(14) 0.0001(13)
C63 0.0225(18) 0.0155(17) 0.0279(19) 0.0029(14) 0.0044(15) 0.0004(14)
C64 0.0271(19) 0.0153(17) 0.0281(19) -0.0033(15) 0.0037(15) 0.0014(14)
C65 0.0194(17) 0.0225(18) 0.0199(17) -0.0037(14) 0.0030(14) 0.0011(14)
C66 0.0152(15) 0.0170(16) 0.0187(16) 0.0021(13) 0.0033(13) 0.0011(13)
C67 0.050(3) 0.019(2) 0.041(2) 0.0072(18) 0.009(2) 0.0053(18)
C68 0.039(2) 0.026(2) 0.0245(19) -0.0081(16) 0.0053(17) -0.0006(17)
F61 0.111(3) 0.0286(14) 0.0486(18) 0.0178(13) 0.0295(18) 0.0005(16)
F62 0.066(2) 0.071(3) 0.147(4) 0.072(3) 0.017(3) 0.0327(19)
F63 0.202(5) 0.0175(14) 0.0481(19) 0.0016(13) 0.000(2) -0.027(2)
F64 0.076(2) 0.0503(17) 0.0191(12) -0.0026(11) 0.0107(12) -0.0212(15)
F65 0.113(3) 0.0471(18) 0.0288(14) -0.0113(13) 0.0146(16) 0.0357(18)
F66 0.0426(17) 0.095(3) 0.0273(14) -0.0044(14) -0.0063(12) -0.0078(16)
C71 0.119(8) 0.075(6) 0.160(10) 0.013(6) -0.007(7) -0.044(5)
Cl1 0.1072(15) 0.0784(12) 0.0824(12) -0.0104(10) 0.0333(11) -0.0173(11)
Cl2 0.156(3) 0.0965(17) 0.134(2) 0.0317(16) -0.0051(19) -0.0338(17)

loop_
_atom_type_symbol
_atom_type_description
_atom_type_scat_dispersion_real
_atom_type_scat_dispersion_imag
_atom_type_scat_source
C C 0.0033 0.0016 'International Tables Vol C Tables 4.2.6.8 and 6.1.1.4'
H H 0.0000 0.0000 'International Tables Vol C Tables 4.2.6.8 and 6.1.1.4'
B B 0.0013 0.0007 'International Tables Vol C Tables 4.2.6.8 and 6.1.1.4'
N N 0.0061 0.0033 'International Tables Vol C Tables 4.2.6.8 and 6.1.1.4'
O O 0.0106 0.0060 'International Tables Vol C Tables 4.2.6.8 and 6.1.1.4'
F F 0.0171 0.0103 'International Tables Vol C Tables 4.2.6.8 and 6.1.1.4'
P P 0.1023 0.0942 'International Tables Vol C Tables 4.2.6.8 and 6.1.1.4'
Cl Cl 0.1484 0.1585 'International Tables Vol C Tables 4.2.6.8 and 6.1.1.4'
Ir Ir -1.4442 7.9887 'International Tables Vol C Tables 4.2.6.8 and 6.1.1.4'

loop_
_geom_angle_atom_site_label_1
_geom_angle_atom_site_label_2
_geom_angle_atom_site_label_3
_geom_angle
N11 Ir1 C1 178.73(17)
N11 Ir1 P2 80.44(8)
C1 Ir1 P2 100.04(13)
N11 Ir1 P1 79.84(8)
C1 Ir1 P1 99.69(13)
P2 Ir1 P1 160.27(3)
O10 P1 C6 99.21(18)
O10 P1 C2 100.69(19)
C6 P1 C2 114.8(2)
O10 P1 Ir1 101.31(10)
C6 P1 Ir1 118.41(15)
C2 P1 Ir1 117.24(14)
O17 P2 C18 100.51(18)
O17 P2 C22 99.30(17)
C18 P2 C22 115.1(2)
O17 P2 Ir1 101.17(9)
C18 P2 Ir1 115.10(19)
C22 P2 Ir1 120.38(15)
C5 C2 C4 110.3(4)
C5 C2 C3 108.7(5)
C4 C2 C3 109.1(4)
C5 C2 P1 113.8(3)
C4 C2 P1 107.7(3)
C3 C2 P1 107.1(3)
C9 C6 C7 110.2(5)
C9 C6 C8 109.0(4)
C7 C6 C8 110.3(4)
C9 C6 P1 104.3(3)
C7 C6 P1 108.6(3)
C8 C6 P1 114.4(3)
C12 O10 P1 119.7(2)
C12 N11 C16 118.4(3)
C12 N11 Ir1 121.2(2)
C16 N11 Ir1 120.3(2)
N11 C12 O10 116.7(3)
N11 C12 C13 122.8(3)
O10 C12 C13 120.5(3)
C12 C13 C14 117.5(4)
C15 C14 C13 120.9(4)
C16 C15 C14 118.1(3)
O17 C16 N11 117.3(3)
O17 C16 C15 120.4(3)
N11 C16 C15 122.3(3)
C16 O17 P2 120.0(2)
C20 C18 C21 110.5(5)
C20 C18 C19 109.2(9)
C21 C18 C19 107.8(6)
C20 C18 P2 115.3(5)
C21 C18 P2 109.7(3)
C19 C18 P2 103.8(4)
C23 C22 C25 109.7(8)
C23 C22 C24 110.2(5)
C25 C22 C24 107.6(6)
C23 C22 P2 112.8(4)
C25 C22 P2 105.4(4)
C24 C22 P2 111.0(3)
C31 B30 C61 112.1(3)
C31 B30 C41 104.9(3)
C61 B30 C41 112.6(3)
C31 B30 C51 113.3(3)
C61 B30 C51 102.8(3)
C41 B30 C51 111.2(3)
C32 C31 C36 115.2(3)
C32 C31 B30 121.5(3)
C36 C31 B30 123.2(3)
C33 C32 C31 123.0(3)
C34 C33 C32 120.3(4)
C34 C33 C37 120.1(3)
C32 C33 C37 119.6(3)
C35 C34 C33 118.2(4)
C34 C35 C36 121.4(4)
C34 C35 C38 119.9(4)
C36 C35 C38 118.7(4)
C35 C36 C31 121.8(4)
F31 C37 F33 106.9(4)
F31 C37 F32 105.9(4)
F33 C37 F32 104.4(4)
F31 C37 C33 113.5(3)
F33 C37 C33 113.7(4)
F32 C37 C33 111.7(4)
F35 C38 F36 111.5(6)
F35 C38 F34 103.7(5)
F36 C38 F34 99.7(5)
F35 C38 C35 114.8(5)
F36 C38 C35 113.6(4)
F34 C38 C35 112.1(5)
C42 C41 C46 115.9(3)
C42 C41 B30 122.1(3)
C46 C41 B30 121.8(3)
C43 C42 C41 122.1(4)
C44 C43 C42 121.1(4)
C44 C43 C47 118.1(4)
C42 C43 C47 120.7(4)
C43 C44 C45 118.4(3)
C44 C45 C46 120.6(4)
C44 C45 C48 120.0(3)
C46 C45 C48 119.4(4)
C45 C46 C41 121.9(3)
F42 C47 F41 111.6(5)
F42 C47 F43 102.8(5)
F41 C47 F43 103.4(4)
F42 C47 C43 112.4(4)
F41 C47 C43 114.2(4)
F43 C47 C43 111.6(5)
F45 C48 F44 108.8(4)
F45 C48 F46 106.2(5)
F44 C48 F46 103.1(4)
F45 C48 C45 113.2(4)
F44 C48 C45 113.1(4)
F46 C48 C45 111.8(4)
C52 C51 C56 115.4(3)
C52 C51 B30 124.1(3)
C56 C51 B30 119.9(3)
C53 C52 C51 122.0(4)
C54 C53 C52 121.2(4)
C54 C53 C57 120.4(4)
C52 C53 C57 118.4(4)
C53 C54 C55 118.3(4)
C54 C55 C56 121.1(4)
C54 C55 C58 120.4(4)
C56 C55 C58 118.5(4)
C55 C56 C51 122.0(4)
F53 C57 F52 109.3(5)
F53 C57 F51 106.4(5)
F52 C57 F51 99.3(6)
F53 C57 C53 115.5(5)
F52 C57 C53 113.9(4)
F51 C57 C53 110.9(4)
F54 C58 F56 108.7(5)
F54 C58 F55 105.2(5)
F56 C58 F55 103.2(4)
F54 C58 C55 113.9(4)
F56 C58 C55 112.7(4)
F55 C58 C55 112.3(4)
C62 C61 C66 115.8(3)
C62 C61 B30 122.5(3)
C66 C61 B30 121.2(3)
C61 C62 C63 122.4(3)
C64 C63 C62 120.9(3)
C64 C63 C67 119.8(3)
C62 C63 C67 119.3(4)
C63 C64 C65 117.7(3)
C66 C65 C64 121.1(3)
C66 C65 C68 120.0(3)
C64 C65 C68 118.8(3)
C65 C66 C61 122.1(3)
F62 C67 F63 107.8(4)
F62 C67 F61 103.4(4)
F63 C67 F61 106.3(4)
F62 C67 C63 112.1(4)
F63 C67 C63 113.2(4)
F61 C67 C63 113.4(4)
F65 C68 F64 106.4(4)
F65 C68 F66 106.1(4)
F64 C68 F66 105.3(4)
F65 C68 C65 113.5(3)
F64 C68 C65 113.1(3)
F66 C68 C65 111.9(4)
Cl2 C71 Cl1 117.9(5)

loop_
_geom_bond_atom_site_label_1
_geom_bond_atom_site_label_2
_geom_bond_distance
Ir1 N11 2.084(3)
Ir1 C1 2.091(4)
Ir1 P2 2.2840(9)
Ir1 P1 2.2875(9)
P1 O10 1.677(3)
P1 C6 1.847(4)
P1 C2 1.853(4)
P2 O17 1.678(3)
P2 C18 1.842(4)
P2 C22 1.847(4)
C2 C5 1.532(6)
C2 C4 1.534(7)
C2 C3 1.536(7)
C6 C9 1.521(8)
C6 C7 1.526(7)
C6 C8 1.535(6)
O10 C12 1.353(4)
N11 C12 1.348(5)
N11 C16 1.355(5)
C12 C13 1.377(5)
C13 C14 1.387(6)
C14 C15 1.381(6)
C15 C16 1.375(5)
C16 O17 1.351(4)
C18 C20 1.483(9)
C18 C21 1.522(7)
C18 C19 1.535(10)
C22 C23 1.500(7)
C22 C25 1.503(9)
C22 C24 1.509(7)
B30 C31 1.636(5)
B30 C61 1.643(5)
B30 C41 1.645(5)
B30 C51 1.645(5)
C31 C32 1.398(5)
C31 C36 1.403(5)
C32 C33 1.393(5)
C33 C34 1.385(6)
C33 C37 1.494(6)
C34 C35 1.376(6)
C35 C36 1.397(6)
C35 C38 1.499(6)
C37 F31 1.308(5)
C37 F33 1.319(5)
C37 F32 1.334(6)
C38 F35 1.262(6)
C38 F36 1.307(7)
C38 F34 1.344(7)
C41 C42 1.399(5)
C41 C46 1.400(5)
C42 C43 1.387(5)
C43 C44 1.379(6)
C43 C47 1.498(6)
C44 C45 1.381(6)
C45 C46 1.398(5)
C45 C48 1.500(6)
C47 F42 1.304(7)
C47 F41 1.306(6)
C47 F43 1.338(7)
C48 F45 1.291(6)
C48 F44 1.324(5)
C48 F46 1.331(5)
C51 C52 1.404(5)
C51 C56 1.407(5)
C52 C53 1.392(6)
C53 C54 1.377(6)
C53 C57 1.499(6)
C54 C55 1.377(6)
C55 C56 1.394(5)
C55 C58 1.506(6)
C57 F53 1.266(6)
C57 F52 1.289(6)
C57 F51 1.369(8)
C58 F54 1.290(6)
C58 F56 1.310(6)
C58 F55 1.340(6)
C61 C62 1.393(5)
C61 C66 1.408(5)
C62 C63 1.396(5)
C63 C64 1.386(5)
C63 C67 1.495(5)
C64 C65 1.396(5)
C65 C66 1.384(5)
C65 C68 1.501(5)
C67 F62 1.316(6)
C67 F63 1.318(6)
C67 F61 1.323(6)
C68 F65 1.327(5)
C68 F64 1.332(5)
C68 F66 1.340(5)
C71 Cl2 1.680(9)
C71 Cl1 1.695(10)

loop_
_geom_torsion_atom_site_label_1
_geom_torsion_atom_site_label_2
_geom_torsion_atom_site_label_3
_geom_torsion_atom_site_label_4
_geom_torsion
N11 Ir1 P1 O10 -7.91(14)
C1 Ir1 P1 O10 170.90(19)
P2 Ir1 P1 O10 -9.03(16)
N11 Ir1 P1 C6 -114.99(19)
C1 Ir1 P1 C6 63.8(2)
P2 Ir1 P1 C6 -116.11(19)
N11 Ir1 P1 C2 100.50(19)
C1 Ir1 P1 C2 -80.7(2)
P2 Ir1 P1 C2 99.4(2)
N11 Ir1 P2 O17 -6.83(13)
C1 Ir1 P2 O17 174.36(18)
P1 Ir1 P2 O17 -5.71(16)
N11 Ir1 P2 C18 100.50(19)
C1 Ir1 P2 C18 -78.3(2)
P1 Ir1 P2 C18 101.62(19)
N11 Ir1 P2 C22 -114.69(19)
C1 Ir1 P2 C22 66.5(2)
P1 Ir1 P2 C22 -113.57(19)
O10 P1 C2 C5 -65.8(4)
C6 P1 C2 C5 39.7(5)
Ir1 P1 C2 C5 -174.6(3)
O10 P1 C2 C4 171.6(3)
C6 P1 C2 C4 -83.0(4)
Ir1 P1 C2 C4 62.8(3)
O10 P1 C2 C3 54.3(4)
C6 P1 C2 C3 159.8(4)
Ir1 P1 C2 C3 -54.5(4)
O10 P1 C6 C9 -77.4(4)
C2 P1 C6 C9 176.2(4)
Ir1 P1 C6 C9 30.9(4)
O10 P1 C6 C7 165.2(4)
C2 P1 C6 C7 58.8(5)
Ir1 P1 C6 C7 -86.6(4)
O10 P1 C6 C8 41.5(4)
C2 P1 C6 C8 -64.8(4)
Ir1 P1 C6 C8 149.8(3)
C6 P1 O10 C12 133.7(3)
C2 P1 O10 C12 -108.7(3)
Ir1 P1 O10 C12 12.1(3)
C1 Ir1 N11 C12 -63(7)
P2 Ir1 N11 C12 -175.3(3)
P1 Ir1 N11 C12 5.1(3)
C1 Ir1 N11 C16 119(7)
P2 Ir1 N11 C16 6.2(3)
P1 Ir1 N11 C16 -173.4(3)
C16 N11 C12 O10 179.6(3)
Ir1 N11 C12 O10 1.0(5)
C16 N11 C12 C13 0.2(6)
Ir1 N11 C12 C13 -178.4(3)
P1 O10 C12 N11 -9.7(5)
P1 O10 C12 C13 169.7(3)
N11 C12 C13 C14 0.8(6)
O10 C12 C13 C14 -178.6(4)
C12 C13 C14 C15 -0.3(6)
C13 C14 C15 C16 -1.0(6)
C12 N11 C16 O17 178.8(3)
Ir1 N11 C16 O17 -2.6(4)
C12 N11 C16 C15 -1.6(5)
Ir1 N11 C16 C15 176.9(3)
C14 C15 C16 O17 -178.5(3)
C14 C15 C16 N11 2.1(6)
N11 C16 O17 P2 -5.0(4)
C15 C16 O17 P2 175.5(3)
C18 P2 O17 C16 -109.8(3)
C22 P2 O17 C16 132.4(3)
Ir1 P2 O17 C16 8.7(3)
O17 P2 C18 C20 -46.5(7)
C22 P2 C18 C20 59.1(7)
Ir1 P2 C18 C20 -154.2(6)
O17 P2 C18 C21 -172.0(4)
C22 P2 C18 C21 -66.4(5)
Ir1 P2 C18 C21 80.3(4)
O17 P2 C18 C19 72.9(7)
C22 P2 C18 C19 178.5(6)
Ir1 P2 C18 C19 -34.8(7)
O17 P2 C22 C23 53.5(6)
C18 P2 C22 C23 -52.8(7)
Ir1 P2 C22 C23 162.3(6)
O17 P2 C22 C25 -66.2(5)
C18 P2 C22 C25 -172.5(5)
Ir1 P2 C22 C25 42.7(6)
O17 P2 C22 C24 177.6(4)
C18 P2 C22 C24 71.3(4)
Ir1 P2 C22 C24 -73.5(4)
C61 B30 C31 C32 29.4(5)
C41 B30 C31 C32 -93.2(4)
C51 B30 C31 C32 145.3(3)
C61 B30 C31 C36 -153.9(3)
C41 B30 C31 C36 83.6(4)
C51 B30 C31 C36 -38.0(5)
C36 C31 C32 C33 2.3(5)
B30 C31 C32 C33 179.4(3)
C31 C32 C33 C34 -0.7(6)
C31 C32 C33 C37 178.0(4)
C32 C33 C34 C35 -1.5(6)
C37 C33 C34 C35 179.8(4)
C33 C34 C35 C36 1.9(6)
C33 C34 C35 C38 179.7(4)
C34 C35 C36 C31 -0.2(7)
C38 C35 C36 C31 -178.0(4)
C32 C31 C36 C35 -1.9(6)
B30 C31 C36 C35 -178.9(4)
C34 C33 C37 F31 145.2(4)
C32 C33 C37 F31 -33.5(6)
C34 C33 C37 F33 22.8(6)
C32 C33 C37 F33 -155.9(4)
C34 C33 C37 F32 -95.1(5)
C32 C33 C37 F32 86.2(5)
C34 C35 C38 F35 1.1(9)
C36 C35 C38 F35 179.0(6)
C34 C35 C38 F36 -128.8(5)
C36 C35 C38 F36 49.0(7)
C34 C35 C38 F34 119.1(5)
C36 C35 C38 F34 -63.0(6)
C31 B30 C41 C42 -91.0(4)
C61 B30 C41 C42 146.8(3)
C51 B30 C41 C42 31.9(5)
C31 B30 C41 C46 84.5(4)
C61 B30 C41 C46 -37.7(4)
C51 B30 C41 C46 -152.6(3)
C46 C41 C42 C43 -0.1(5)
B30 C41 C42 C43 175.7(4)
C41 C42 C43 C44 0.9(6)
C41 C42 C43 C47 178.7(4)
C42 C43 C44 C45 -1.0(6)
C47 C43 C44 C45 -178.7(4)
C43 C44 C45 C46 0.2(6)
C43 C44 C45 C48 179.3(4)
C44 C45 C46 C41 0.7(6)
C48 C45 C46 C41 -178.5(4)
C42 C41 C46 C45 -0.8(5)
B30 C41 C46 C45 -176.5(3)
C44 C43 C47 F42 71.0(7)
C42 C43 C47 F42 -106.8(6)
C44 C43 C47 F41 -160.7(5)
C42 C43 C47 F41 21.6(7)
C44 C43 C47 F43 -43.9(6)
C42 C43 C47 F43 138.3(5)
C44 C45 C48 F45 112.8(5)
C46 C45 C48 F45 -68.0(6)
C44 C45 C48 F44 -11.5(6)
C46 C45 C48 F44 167.7(4)
C44 C45 C48 F46 -127.3(4)
C46 C45 C48 F46 51.9(5)
C31 B30 C51 C52 -24.4(5)
C61 B30 C51 C52 96.9(4)
C41 B30 C51 C52 -142.3(3)
C31 B30 C51 C56 164.7(3)
C61 B30 C51 C56 -74.0(4)
C41 B30 C51 C56 46.8(4)
C56 C51 C52 C53 -1.5(5)
B30 C51 C52 C53 -172.8(3)
C51 C52 C53 C54 2.5(6)
C51 C52 C53 C57 -178.1(4)
C52 C53 C54 C55 -1.6(6)
C57 C53 C54 C55 179.1(4)
C53 C54 C55 C56 -0.2(6)
C53 C54 C55 C58 179.6(4)
C54 C55 C56 C51 1.1(6)
C58 C55 C56 C51 -178.7(4)
C52 C51 C56 C55 -0.2(5)
B30 C51 C56 C55 171.4(3)
C54 C53 C57 F53 -1.2(8)
C52 C53 C57 F53 179.4(5)
C54 C53 C57 F52 126.6(6)
C52 C53 C57 F52 -52.8(7)
C54 C53 C57 F51 -122.4(5)
C52 C53 C57 F51 58.2(6)
C54 C55 C58 F54 8.6(7)
C56 C55 C58 F54 -171.6(5)
C54 C55 C58 F56 -115.8(5)
C56 C55 C58 F56 63.9(6)
C54 C55 C58 F55 128.0(5)
C56 C55 C58 F55 -52.2(6)
C31 B30 C61 C62 -150.2(3)
C41 B30 C61 C62 -32.2(5)
C51 B30 C61 C62 87.7(4)
C31 B30 C61 C66 38.0(4)
C41 B30 C61 C66 156.0(3)
C51 B30 C61 C66 -84.1(4)
C66 C61 C62 C63 0.1(5)
B30 C61 C62 C63 -172.1(3)
C61 C62 C63 C64 -0.2(6)
C61 C62 C63 C67 176.9(4)
C62 C63 C64 C65 -0.1(6)
C67 C63 C64 C65 -177.1(4)
C63 C64 C65 C66 0.5(6)
C63 C64 C65 C68 -178.0(4)
C64 C65 C66 C61 -0.7(5)
C68 C65 C66 C61 177.8(3)
C62 C61 C66 C65 0.4(5)
B30 C61 C66 C65 172.7(3)
C64 C63 C67 F62 94.1(5)
C62 C63 C67 F62 -83.0(5)
C64 C63 C67 F63 -28.1(6)
C62 C63 C67 F63 154.8(4)
C64 C63 C67 F61 -149.2(4)
C62 C63 C67 F61 33.7(6)
C66 C65 C68 F65 152.8(4)
C64 C65 C68 F65 -28.7(5)
C66 C65 C68 F64 31.4(5)
C64 C65 C68 F64 -150.0(4)
C66 C65 C68 F66 -87.3(4)
C64 C65 C68 F66 91.3(4)
